data_7015423
loop_
_publ_author_name
'Hardwick, Helen C.'
'Royal, Drew S.'
'Helliwell, Madeleine'
'Pope, Simon J. A.'
'Ashton, Lorna'
'Goodacre, Roy'
'Sharrad, Clint A.'

_publ_section_title
;
 Structural, spectroscopic and redox properties of uranyl complexes
 with a maleonitrile containing ligand.
;
_journal_issue 22
_journal_name_full 'Dalton transactions (Cambridge, England : 2003)'
_journal_page_first 5939
_journal_page_last 5952
_journal_paper_doi 10.1039/c0dt01580f
_journal_volume 40
_journal_year 2011
_chemical_formula_sum 'C52 H44 N2 O6 P2 U'
_chemical_formula_weight 1092.86
_chemical_name_systematic
;
[UO2(salen)(TPPO)].TPPO
;
_space_group_IT_number 2
_symmetry_cell_setting triclinic
_symmetry_space_group_name_Hall '-P 1'
_symmetry_space_group_name_H-M 'P -1'
_atom_sites_solution_hydrogens geom
_atom_sites_solution_primary direct
_atom_sites_solution_secondary difmap
_audit_creation_date 2009-10-16T11:30:49-00:00
_audit_creation_method 'WinGX routine CIF_UPDATE'
_cell_angle_alpha 97.947(5)
_cell_angle_beta 92.478(5)
_cell_angle_gamma 106.066(5)
_cell_formula_units_Z 2
_cell_length_a 8.554(5)
_cell_length_b 15.309(5)
_cell_length_c 17.738(5)
_cell_measurement_reflns_used 3601
_cell_measurement_temperature 100(2)
_cell_measurement_theta_max 24.18
_cell_measurement_theta_min 2.33
_cell_volume 2202.6(16)
_computing_cell_refinement 'Bruker SMART'
_computing_data_collection 'Bruker SMART'
_computing_data_reduction 'Bruker SAINT'
_computing_molecular_graphics 'ORTEP-3 for Windows (Farrugia, 1997)'
_computing_publication_material 'WinGX publication routines (Farrugia, 1999)'
_computing_structure_refinement 'SHELXL-97 (Sheldrick, 1997)'
_computing_structure_solution 'SIR-92 (Altomare, 1992)'
_diffrn_ambient_temperature 100(2)
_diffrn_measured_fraction_theta_full 0.977
_diffrn_measured_fraction_theta_max 0.977
_diffrn_measurement_device_type 'CCD area detector'
_diffrn_measurement_method 'phi and omega scans'
_diffrn_radiation_monochromator graphite
_diffrn_radiation_source 'sealed tube'
_diffrn_radiation_type MoK\a
_diffrn_radiation_wavelength 0.71073
_diffrn_reflns_av_R_equivalents 0.0765
_diffrn_reflns_av_unetI/netI 0.1167
_diffrn_reflns_limit_h_max 10
_diffrn_reflns_limit_h_min -10
_diffrn_reflns_limit_k_max 18
_diffrn_reflns_limit_k_min -18
_diffrn_reflns_limit_l_max 21
_diffrn_reflns_limit_l_min -21
_diffrn_reflns_number 16089
_diffrn_reflns_theta_full 25.53
_diffrn_reflns_theta_max 25.53
_diffrn_reflns_theta_min 1.16
_exptl_absorpt_coefficient_mu 3.812
_exptl_absorpt_correction_T_max 1.000000
_exptl_absorpt_correction_T_min 0.594060
_exptl_absorpt_correction_type multi-scan
_exptl_absorpt_process_details SADABS
_exptl_crystal_colour orange
_exptl_crystal_density_diffrn 1.648
_exptl_crystal_density_method 'not measured'
_exptl_crystal_description prismatic
_exptl_crystal_F_000 1080
_exptl_crystal_size_max 0.20
_exptl_crystal_size_mid 0.15
_exptl_crystal_size_min 0.10
_refine_diff_density_max 1.922
_refine_diff_density_min -1.347
_refine_diff_density_rms 0.211
_refine_ls_extinction_method none
_refine_ls_goodness_of_fit_ref 0.924
_refine_ls_hydrogen_treatment constr
_refine_ls_matrix_type full
_refine_ls_number_parameters 568
_refine_ls_number_reflns 8060
_refine_ls_number_restraints 0
_refine_ls_restrained_S_all 0.924
_refine_ls_R_factor_all 0.0568
_refine_ls_R_factor_gt 0.0392
_refine_ls_shift/su_max 0.001
_refine_ls_shift/su_mean 0
_refine_ls_structure_factor_coef Fsqd
_refine_ls_weighting_details 'calc w=1/[\s^2^(Fo^2^)+(0.0444P)^2^+0.0000P] where P=(Fo^2^+2Fc^2^)/3'
_refine_ls_weighting_scheme calc
_refine_ls_wR_factor_gt 0.0844
_refine_ls_wR_factor_ref 0.1119
_reflns_number_gt 6271
_reflns_number_total 8060
_reflns_threshold_expression >2sigma(I)
_cod_data_source_file c0dt01580f.txt
_cod_data_source_block bcas090p_1a
_cod_depositor_comments
;
The following automatic conversions were performed:
'_symmetry_cell_setting' value 'Triclinic' changed to 'triclinic'
according to '/home/saulius/struct/CIF-dictionaries/cif_core.dic'
dictionary named 'cif_core.dic' version 2.4.1 from 2010-06-29.

Automatic conversion script
Id: cif_fix_enum 1555 2011-01-17 13:19:09Z saulius 
;
_cod_original_sg_symbol_H-M P-1
_cod_database_code 7015423

loop_
_symmetry_equiv_pos_as_xyz
'x, y, z'
'-x, -y, -z'

loop_
_atom_site_label
_atom_site_type_symbol
_atom_site_fract_x
_atom_site_fract_y
_atom_site_fract_z
_atom_site_U_iso_or_equiv
_atom_site_adp_type
_atom_site_occupancy
_atom_site_symmetry_multiplicity
_atom_site_calc_flag
_atom_site_refinement_flags
_atom_site_disorder_assembly
_atom_site_disorder_group
U1 U 1.24591(4) 1.48492(2) 0.628535(17) 0.01683(10) Uani 1 1 d . . .
P1 P 1.1454(2) 1.48888(14) 0.83400(12) 0.0202(4) Uani 1 1 d . . .
P2 P 0.7390(3) 1.03578(15) 0.83046(13) 0.0257(5) Uani 1 1 d . . .
O4 O 1.3295(6) 1.3577(4) 0.6329(3) 0.0239(12) Uani 1 1 d . . .
O3 O 1.1660(6) 1.6098(3) 0.6732(3) 0.0222(12) Uani 1 1 d . . .
O2 O 1.0356(6) 1.4206(3) 0.6108(3) 0.0202(12) Uani 1 1 d . . .
O1 O 1.4565(6) 1.5502(3) 0.6442(3) 0.0193(12) Uani 1 1 d . . .
O5 O 1.2274(6) 1.4751(3) 0.7617(3) 0.0216(12) Uani 1 1 d . . .
O6 O 0.8433(7) 1.0779(4) 0.9035(3) 0.0324(14) Uani 1 1 d . . .
N1 N 1.2574(7) 1.5897(4) 0.5250(3) 0.0194(14) Uani 1 1 d . . .
C28 C 0.8324(9) 1.3915(5) 0.8644(5) 0.0240(18) Uani 1 1 d . . .
H28 H 0.8833 1.3691 0.9017 0.029 Uiso 1 1 calc R . .
N2 N 1.2462(7) 1.4002(4) 0.4919(3) 0.0174(14) Uani 1 1 d . . .
C6 C 1.2096(9) 1.7285(5) 0.5944(5) 0.0241(18) Uani 1 1 d . . .
C41 C 0.5319(10) 1.0426(5) 0.8368(5) 0.0272(19) Uani 1 1 d . . .
C26 C 0.5870(10) 1.3988(6) 0.7978(5) 0.0264(19) Uani 1 1 d . . .
H26 H 0.4737 1.3817 0.79 0.032 Uiso 1 1 calc R . .
C31 C 1.3235(10) 1.4154(6) 1.0252(5) 0.029(2) Uani 1 1 d . . .
H31 H 1.3707 1.4433 1.0739 0.034 Uiso 1 1 calc R . .
C16 C 1.3479(9) 1.2819(5) 0.5940(5) 0.0212(18) Uani 1 1 d . . .
C2 C 1.1322(9) 1.7548(5) 0.7234(5) 0.0262(19) Uani 1 1 d . . .
H2 H 1.104 1.7341 0.7693 0.031 Uiso 1 1 calc R . .
C8 C 1.2965(9) 1.5490(5) 0.4498(4) 0.0218(18) Uani 1 1 d . . .
H8A H 1.4121 1.5539 0.4511 0.026 Uiso 1 1 calc R . .
H8B H 1.2705 1.5819 0.4103 0.026 Uiso 1 1 calc R . .
C4 C 1.1747(11) 1.8757(6) 0.6472(5) 0.034(2) Uani 1 1 d . . .
H4 H 1.1774 1.9357 0.6421 0.041 Uiso 1 1 calc R . .
C48 C 0.8195(10) 0.8773(6) 0.8493(5) 0.030(2) Uani 1 1 d . . .
H48 H 0.8908 0.914 0.8898 0.036 Uiso 1 1 calc R . .
C15 C 1.4074(10) 1.2202(5) 0.6313(5) 0.032(2) Uani 1 1 d . . .
H15 H 1.4371 1.234 0.6836 0.038 Uiso 1 1 calc R . .
C17 C 1.1982(9) 1.6072(5) 0.8775(4) 0.0196(17) Uani 1 1 d . . .
C5 C 1.2092(10) 1.8182(5) 0.5877(5) 0.028(2) Uani 1 1 d . . .
H5 H 1.233 1.8397 0.5418 0.034 Uiso 1 1 calc R . .
C1 C 1.1701(9) 1.6949(5) 0.6644(4) 0.0230(18) Uani 1 1 d . . .
C27 C 0.6615(10) 1.3647(6) 0.8529(5) 0.0267(19) Uani 1 1 d . . .
H27 H 0.599 1.3244 0.882 0.032 Uiso 1 1 calc R . .
C10 C 1.2607(9) 1.3204(6) 0.4678(5) 0.0250(19) Uani 1 1 d . . .
H10 H 1.2377 1.2994 0.4157 0.03 Uiso 1 1 calc R . .
C45 C 0.2973(10) 1.0154(6) 0.9104(5) 0.034(2) Uani 1 1 d . . .
H45 H 0.2463 0.9936 0.9521 0.041 Uiso 1 1 calc R . .
C29 C 1.2076(8) 1.4265(5) 0.9023(4) 0.0190(17) Uani 1 1 d . . .
C18 C 1.3438(10) 1.6677(6) 0.8641(5) 0.029(2) Uani 1 1 d . . .
H18 H 1.4106 1.648 0.8297 0.034 Uiso 1 1 calc R . .
C37 C 0.9343(11) 1.0888(7) 0.6292(5) 0.038(2) Uani 1 1 d . . .
H37 H 0.9704 1.0572 0.5881 0.046 Uiso 1 1 calc R . .
C21 C 1.1469(10) 1.7282(5) 0.9670(5) 0.028(2) Uani 1 1 d . . .
H21 H 1.0812 1.7485 1.0017 0.033 Uiso 1 1 calc R . .
C32 C 1.3028(10) 1.3236(6) 1.0034(5) 0.032(2) Uani 1 1 d . . .
H32 H 1.3335 1.2892 1.0375 0.038 Uiso 1 1 calc R . .
C35 C 0.8155(9) 1.0883(5) 0.7491(5) 0.0245(19) Uani 1 1 d . . .
C14 C 1.4218(12) 1.1392(6) 0.5904(5) 0.038(2) Uani 1 1 d . . .
H14 H 1.4591 1.099 0.6162 0.046 Uiso 1 1 calc R . .
C23 C 0.9252(9) 1.4507(5) 0.8208(4) 0.0208(17) Uani 1 1 d . . .
C49 C 0.8104(10) 0.7848(6) 0.8314(5) 0.029(2) Uani 1 1 d . . .
H49 H 0.8748 0.7594 0.8602 0.035 Uiso 1 1 calc R . .
C11 C 1.3094(9) 1.2591(5) 0.5137(5) 0.0232(18) Uani 1 1 d . . .
C7 C 1.2483(9) 1.6726(5) 0.5296(4) 0.0206(17) Uani 1 1 d . . .
H7 H 1.2691 1.6998 0.4859 0.025 Uiso 1 1 calc R . .
C43 C 0.2906(11) 1.0844(6) 0.7991(6) 0.039(2) Uani 1 1 d . . .
H43 H 0.2361 1.1091 0.7649 0.047 Uiso 1 1 calc R . .
C34 C 1.1888(10) 1.3323(6) 0.8801(5) 0.030(2) Uani 1 1 d . . .
H34 H 1.1441 1.3038 0.8311 0.036 Uiso 1 1 calc R . .
C24 C 0.8482(9) 1.4847(5) 0.7660(4) 0.0231(18) Uani 1 1 d . . .
H24 H 0.9101 1.5256 0.7371 0.028 Uiso 1 1 calc R . .
C25 C 0.6805(9) 1.4582(5) 0.7543(4) 0.0243(18) Uani 1 1 d . . .
H25 H 0.6298 1.4804 0.7168 0.029 Uiso 1 1 calc R . .
C44 C 0.2159(11) 1.0527(6) 0.8605(6) 0.039(2) Uani 1 1 d . . .
H44 H 0.111 1.0562 0.8686 0.047 Uiso 1 1 calc R . .
C36 C 0.8712(10) 1.0434(6) 0.6880(5) 0.030(2) Uani 1 1 d . . .
H36 H 0.8661 0.9817 0.6864 0.036 Uiso 1 1 calc R . .
C40 C 0.8289(10) 1.1813(6) 0.7509(5) 0.031(2) Uani 1 1 d . . .
H40 H 0.7963 1.2134 0.7928 0.037 Uiso 1 1 calc R . .
C47 C 0.7222(10) 0.9147(5) 0.8068(5) 0.0247(18) Uani 1 1 d . . .
C33 C 1.2364(11) 1.2819(6) 0.9307(5) 0.034(2) Uani 1 1 d . . .
H33 H 1.2237 1.2195 0.9158 0.04 Uiso 1 1 calc R . .
C38 C 0.9443(10) 1.1799(6) 0.6310(5) 0.036(2) Uani 1 1 d . . .
H38 H 0.9881 1.2101 0.5914 0.043 Uiso 1 1 calc R . .
C39 C 0.8894(11) 1.2270(6) 0.6916(5) 0.035(2) Uani 1 1 d . . .
H39 H 0.8931 1.2884 0.6925 0.042 Uiso 1 1 calc R . .
C52 C 0.6129(10) 0.8584(6) 0.7464(5) 0.028(2) Uani 1 1 d . . .
H52 H 0.546 0.8832 0.7184 0.034 Uiso 1 1 calc R . .
C20 C 1.2938(10) 1.7877(6) 0.9534(5) 0.030(2) Uani 1 1 d . . .
H20 H 1.3269 1.8478 0.9792 0.037 Uiso 1 1 calc R . .
C50 C 0.7059(10) 0.7306(6) 0.7708(5) 0.032(2) Uani 1 1 d . . .
H50 H 0.7032 0.6691 0.7582 0.038 Uiso 1 1 calc R . .
C19 C 1.3905(10) 1.7580(6) 0.9018(5) 0.031(2) Uani 1 1 d . . .
H19 H 1.4879 1.7985 0.892 0.037 Uiso 1 1 calc R . .
C22 C 1.0983(10) 1.6391(5) 0.9293(5) 0.0255(19) Uani 1 1 d . . .
H22 H 0.9989 1.5996 0.9381 0.031 Uiso 1 1 calc R . .
C42 C 0.4489(10) 1.0798(6) 0.7876(5) 0.032(2) Uani 1 1 d . . .
H42 H 0.4991 1.1022 0.7459 0.039 Uiso 1 1 calc R . .
C3 C 1.1357(10) 1.8427(6) 0.7152(5) 0.033(2) Uani 1 1 d . . .
H3 H 1.1116 1.8811 0.7556 0.04 Uiso 1 1 calc R . .
C9 C 1.1974(9) 1.4487(5) 0.4324(4) 0.0209(17) Uani 1 1 d . . .
H9A H 1.0818 1.4435 0.4324 0.025 Uiso 1 1 calc R . .
H9B H 1.2179 1.4215 0.3824 0.025 Uiso 1 1 calc R . .
C46 C 0.4528(10) 1.0099(6) 0.8994(5) 0.030(2) Uani 1 1 d . . .
H46 H 0.5058 0.9844 0.9336 0.036 Uiso 1 1 calc R . .
C30 C 1.2757(9) 1.4676(6) 0.9762(4) 0.0243(19) Uani 1 1 d . . .
H30 H 1.2886 1.5298 0.9922 0.029 Uiso 1 1 calc R . .
C51 C 0.6044(10) 0.7663(6) 0.7283(5) 0.030(2) Uani 1 1 d . . .
H51 H 0.5321 0.7288 0.6885 0.036 Uiso 1 1 calc R . .
C13 C 1.3825(12) 1.1165(6) 0.5127(5) 0.041(2) Uani 1 1 d . . .
H13 H 1.3938 1.062 0.4863 0.049 Uiso 1 1 calc R . .
C12 C 1.3254(11) 1.1769(6) 0.4745(5) 0.035(2) Uani 1 1 d . . .
H12 H 1.2975 1.1622 0.4221 0.042 Uiso 1 1 calc R . .

loop_
_atom_site_aniso_label
_atom_site_aniso_U_11
_atom_site_aniso_U_22
_atom_site_aniso_U_33
_atom_site_aniso_U_23
_atom_site_aniso_U_13
_atom_site_aniso_U_12
U1 0.01436(15) 0.02377(17) 0.01529(16) 0.00628(11) 0.00297(10) 0.00844(11)
P1 0.0171(10) 0.0289(12) 0.0169(11) 0.0062(9) 0.0028(8) 0.0088(9)
P2 0.0283(12) 0.0258(12) 0.0236(12) 0.0052(10) 0.0030(10) 0.0082(10)
O4 0.029(3) 0.029(3) 0.017(3) 0.006(2) 0.002(2) 0.013(3)
O3 0.023(3) 0.026(3) 0.023(3) 0.007(2) 0.003(2) 0.014(2)
O2 0.016(3) 0.029(3) 0.017(3) 0.008(2) 0.004(2) 0.007(2)
O1 0.017(3) 0.021(3) 0.020(3) 0.004(2) 0.002(2) 0.006(2)
O5 0.020(3) 0.031(3) 0.018(3) 0.007(2) 0.007(2) 0.011(2)
O6 0.032(3) 0.036(3) 0.026(3) 0.002(3) -0.002(3) 0.006(3)
N1 0.018(3) 0.026(4) 0.015(3) 0.005(3) 0.003(3) 0.007(3)
C28 0.021(4) 0.031(5) 0.021(4) 0.004(4) 0.002(3) 0.008(4)
N2 0.015(3) 0.025(4) 0.015(3) 0.007(3) 0.004(3) 0.007(3)
C6 0.021(4) 0.027(5) 0.028(5) 0.004(4) 0.005(4) 0.012(4)
C41 0.035(5) 0.023(4) 0.024(5) 0.004(4) 0.006(4) 0.009(4)
C26 0.016(4) 0.036(5) 0.028(5) 0.004(4) 0.003(4) 0.011(4)
C31 0.025(5) 0.043(6) 0.021(5) 0.012(4) 0.002(4) 0.011(4)
C16 0.018(4) 0.021(4) 0.025(5) 0.003(4) 0.008(3) 0.005(3)
C2 0.026(4) 0.031(5) 0.025(5) 0.007(4) 0.007(4) 0.012(4)
C8 0.021(4) 0.026(4) 0.023(4) 0.010(4) 0.004(3) 0.011(3)
C4 0.046(6) 0.020(5) 0.046(6) 0.010(4) 0.021(5) 0.019(4)
C48 0.025(5) 0.037(5) 0.033(5) 0.013(4) 0.011(4) 0.011(4)
C15 0.039(5) 0.028(5) 0.029(5) 0.003(4) 0.002(4) 0.014(4)
C17 0.016(4) 0.024(4) 0.021(4) 0.008(3) 0.004(3) 0.007(3)
C5 0.029(5) 0.028(5) 0.028(5) 0.012(4) 0.005(4) 0.006(4)
C1 0.019(4) 0.030(5) 0.020(4) 0.003(4) -0.003(3) 0.007(4)
C27 0.026(5) 0.031(5) 0.026(5) 0.004(4) 0.009(4) 0.012(4)
C10 0.023(4) 0.037(5) 0.017(4) 0.006(4) 0.007(3) 0.011(4)
C45 0.025(5) 0.038(5) 0.040(6) 0.007(4) 0.017(4) 0.009(4)
C29 0.010(4) 0.031(5) 0.018(4) 0.007(4) 0.005(3) 0.006(3)
C18 0.022(4) 0.034(5) 0.032(5) 0.006(4) 0.004(4) 0.010(4)
C37 0.037(5) 0.051(6) 0.031(5) 0.007(5) 0.013(4) 0.017(5)
C21 0.033(5) 0.028(5) 0.027(5) 0.005(4) 0.007(4) 0.015(4)
C32 0.029(5) 0.050(6) 0.027(5) 0.021(5) 0.007(4) 0.020(4)
C35 0.021(4) 0.025(5) 0.025(5) 0.003(4) 0.004(4) 0.003(4)
C14 0.057(6) 0.036(5) 0.031(5) 0.009(4) 0.001(5) 0.027(5)
C23 0.021(4) 0.024(4) 0.016(4) -0.002(3) -0.002(3) 0.008(3)
C49 0.027(5) 0.032(5) 0.035(5) 0.014(4) 0.011(4) 0.012(4)
C11 0.025(4) 0.025(4) 0.024(5) 0.007(4) 0.006(4) 0.014(4)
C7 0.022(4) 0.022(4) 0.021(4) 0.009(3) 0.003(3) 0.008(3)
C43 0.035(5) 0.039(6) 0.045(6) 0.006(5) -0.003(5) 0.013(4)
C34 0.032(5) 0.037(5) 0.021(5) 0.003(4) -0.002(4) 0.013(4)
C24 0.025(4) 0.025(4) 0.022(4) 0.005(4) 0.002(4) 0.011(4)
C25 0.028(5) 0.030(5) 0.017(4) 0.002(4) 0.001(4) 0.013(4)
C44 0.035(5) 0.030(5) 0.051(6) 0.004(5) 0.012(5) 0.008(4)
C36 0.040(5) 0.026(5) 0.028(5) 0.008(4) 0.003(4) 0.012(4)
C40 0.032(5) 0.027(5) 0.032(5) 0.004(4) 0.008(4) 0.006(4)
C47 0.027(4) 0.027(5) 0.021(4) 0.006(4) 0.009(4) 0.008(4)
C33 0.042(5) 0.031(5) 0.034(5) 0.009(4) 0.006(4) 0.019(4)
C38 0.026(5) 0.044(6) 0.035(6) 0.021(5) 0.005(4) -0.001(4)
C39 0.041(5) 0.024(5) 0.039(6) 0.013(4) 0.003(4) 0.003(4)
C52 0.030(5) 0.033(5) 0.025(5) 0.010(4) 0.004(4) 0.011(4)
C20 0.035(5) 0.034(5) 0.024(5) 0.002(4) 0.001(4) 0.014(4)
C50 0.037(5) 0.019(4) 0.045(6) 0.013(4) 0.023(5) 0.010(4)
C19 0.023(4) 0.028(5) 0.037(5) 0.007(4) 0.003(4) 0.001(4)
C22 0.021(4) 0.029(5) 0.030(5) 0.008(4) 0.008(4) 0.012(4)
C42 0.036(5) 0.040(5) 0.026(5) 0.007(4) 0.001(4) 0.019(4)
C3 0.037(5) 0.034(5) 0.032(5) 0.000(4) 0.013(4) 0.016(4)
C9 0.019(4) 0.029(4) 0.016(4) 0.002(4) -0.002(3) 0.011(3)
C46 0.033(5) 0.034(5) 0.028(5) 0.007(4) 0.004(4) 0.015(4)
C30 0.020(4) 0.034(5) 0.017(4) 0.004(4) 0.004(3) 0.005(4)
C51 0.023(5) 0.033(5) 0.032(5) 0.003(4) 0.010(4) 0.004(4)
C13 0.062(7) 0.029(5) 0.039(6) 0.004(5) 0.007(5) 0.027(5)
C12 0.057(6) 0.026(5) 0.021(5) 0.001(4) 0.000(4) 0.013(4)

loop_
_atom_type_symbol
_atom_type_description
_atom_type_scat_dispersion_real
_atom_type_scat_dispersion_imag
_atom_type_scat_source
C C 0.0033 0.0016 'International Tables Vol C Tables 4.2.6.8 and 6.1.1.4'
H H 0 0 'International Tables Vol C Tables 4.2.6.8 and 6.1.1.4'
N N 0.0061 0.0033 'International Tables Vol C Tables 4.2.6.8 and 6.1.1.4'
O O 0.0106 0.006 'International Tables Vol C Tables 4.2.6.8 and 6.1.1.4'
P P 0.1023 0.0942 'International Tables Vol C Tables 4.2.6.8 and 6.1.1.4'
U U -9.6767 9.6646 'International Tables Vol C Tables 4.2.6.8 and 6.1.1.4'

loop_
_geom_angle_atom_site_label_1
_geom_angle_atom_site_label_2
_geom_angle_atom_site_label_3
_geom_angle
_geom_angle_site_symmetry_1
_geom_angle_site_symmetry_3
_geom_angle_publ_flag
O2 U1 O1 178.7(2) . . ?
O2 U1 O3 88.5(2) . . ?
O1 U1 O3 91.4(2) . . ?
O2 U1 O4 93.2(2) . . ?
O1 U1 O4 87.4(2) . . ?
O3 U1 O4 157.66(18) . . ?
O2 U1 O5 89.1(2) . . ?
O1 U1 O5 92.2(2) . . ?
O3 U1 O5 77.02(18) . . ?
O4 U1 O5 80.74(17) . . ?
O2 U1 N2 79.9(2) . . ?
O1 U1 N2 99.2(2) . . ?
O3 U1 N2 132.38(19) . . ?
O4 U1 N2 69.67(18) . . ?
O5 U1 N2 147.56(18) . . ?
O2 U1 N1 98.4(2) . . ?
O1 U1 N1 80.3(2) . . ?
O3 U1 N1 69.50(19) . . ?
O4 U1 N1 131.98(19) . . ?
O5 U1 N1 145.38(18) . . ?
N2 U1 N1 66.92(19) . . ?
O5 P1 C17 112.5(3) . . ?
O5 P1 C29 109.6(3) . . ?
C17 P1 C29 107.1(4) . . ?
O5 P1 C23 113.9(3) . . ?
C17 P1 C23 105.9(3) . . ?
C29 P1 C23 107.4(4) . . ?
O6 P2 C47 111.5(4) . . ?
O6 P2 C35 113.5(4) . . ?
C47 P2 C35 106.6(4) . . ?
O6 P2 C41 111.9(4) . . ?
C47 P2 C41 105.7(4) . . ?
C35 P2 C41 107.2(4) . . ?
C16 O4 U1 146.3(5) . . ?
C1 O3 U1 145.4(5) . . ?
P1 O5 U1 150.1(3) . . ?
C7 N1 C8 115.5(6) . . ?
C7 N1 U1 130.9(5) . . ?
C8 N1 U1 113.3(4) . . ?
C23 C28 C27 120.3(8) . . ?
C23 C28 H28 119.8 . . ?
C27 C28 H28 119.8 . . ?
C10 N2 C9 115.3(6) . . ?
C10 N2 U1 131.6(5) . . ?
C9 N2 U1 112.4(4) . . ?
C5 C6 C1 119.2(7) . . ?
C5 C6 C7 118.5(7) . . ?
C1 C6 C7 122.3(7) . . ?
C42 C41 C46 117.9(8) . . ?
C42 C41 P2 125.8(7) . . ?
C46 C41 P2 116.3(6) . . ?
C27 C26 C25 120.1(7) . . ?
C27 C26 H26 120 . . ?
C25 C26 H26 120 . . ?
C32 C31 C30 121.1(8) . . ?
C32 C31 H31 119.4 . . ?
C30 C31 H31 119.4 . . ?
O4 C16 C15 120.7(7) . . ?
O4 C16 C11 121.7(7) . . ?
C15 C16 C11 117.6(7) . . ?
C3 C2 C1 121.5(8) . . ?
C3 C2 H2 119.2 . . ?
C1 C2 H2 119.2 . . ?
N1 C8 C9 108.9(6) . . ?
N1 C8 H8A 109.9 . . ?
C9 C8 H8A 109.9 . . ?
N1 C8 H8B 109.9 . . ?
C9 C8 H8B 109.9 . . ?
H8A C8 H8B 108.3 . . ?
C5 C4 C3 119.0(8) . . ?
C5 C4 H4 120.5 . . ?
C3 C4 H4 120.5 . . ?
C47 C48 C49 119.9(8) . . ?
C47 C48 H48 120 . . ?
C49 C48 H48 120 . . ?
C14 C15 C16 120.4(8) . . ?
C14 C15 H15 119.8 . . ?
C16 C15 H15 119.8 . . ?
C18 C17 C22 118.8(7) . . ?
C18 C17 P1 120.1(6) . . ?
C22 C17 P1 121.0(6) . . ?
C4 C5 C6 121.7(8) . . ?
C4 C5 H5 119.1 . . ?
C6 C5 H5 119.1 . . ?
O3 C1 C2 120.8(7) . . ?
O3 C1 C6 121.6(7) . . ?
C2 C1 C6 117.6(7) . . ?
C26 C27 C28 119.4(8) . . ?
C26 C27 H27 120.3 . . ?
C28 C27 H27 120.3 . . ?
N2 C10 C11 126.6(7) . . ?
N2 C10 H10 116.7 . . ?
C11 C10 H10 116.7 . . ?
C46 C45 C44 121.1(9) . . ?
C46 C45 H45 119.5 . . ?
C44 C45 H45 119.5 . . ?
C30 C29 C34 118.7(7) . . ?
C30 C29 P1 123.0(6) . . ?
C34 C29 P1 118.3(6) . . ?
C17 C18 C19 120.3(8) . . ?
C17 C18 H18 119.9 . . ?
C19 C18 H18 119.9 . . ?
C38 C37 C36 120.4(8) . . ?
C38 C37 H37 119.8 . . ?
C36 C37 H37 119.8 . . ?
C22 C21 C20 120.1(8) . . ?
C22 C21 H21 120 . . ?
C20 C21 H21 120 . . ?
C31 C32 C33 120.0(8) . . ?
C31 C32 H32 120 . . ?
C33 C32 H32 120 . . ?
C36 C35 C40 118.1(8) . . ?
C36 C35 P2 123.8(6) . . ?
C40 C35 P2 117.9(6) . . ?
C13 C14 C15 122.1(8) . . ?
C13 C14 H14 119 . . ?
C15 C14 H14 119 . . ?
C28 C23 C24 119.4(7) . . ?
C28 C23 P1 122.3(6) . . ?
C24 C23 P1 118.2(6) . . ?
C50 C49 C48 120.0(8) . . ?
C50 C49 H49 120 . . ?
C48 C49 H49 120 . . ?
C12 C11 C16 120.3(7) . . ?
C12 C11 C10 116.7(7) . . ?
C16 C11 C10 122.9(7) . . ?
N1 C7 C6 127.7(7) . . ?
N1 C7 H7 116.1 . . ?
C6 C7 H7 116.1 . . ?
C44 C43 C42 120.0(9) . . ?
C44 C43 H43 120 . . ?
C42 C43 H43 120 . . ?
C33 C34 C29 120.1(8) . . ?
C33 C34 H34 119.9 . . ?
C29 C34 H34 119.9 . . ?
C25 C24 C23 120.4(8) . . ?
C25 C24 H24 119.8 . . ?
C23 C24 H24 119.8 . . ?
C24 C25 C26 120.4(8) . . ?
C24 C25 H25 119.8 . . ?
C26 C25 H25 119.8 . . ?
C43 C44 C45 119.5(9) . . ?
C43 C44 H44 120.3 . . ?
C45 C44 H44 120.3 . . ?
C35 C36 C37 120.9(8) . . ?
C35 C36 H36 119.6 . . ?
C37 C36 H36 119.6 . . ?
C39 C40 C35 121.4(8) . . ?
C39 C40 H40 119.3 . . ?
C35 C40 H40 119.3 . . ?
C48 C47 C52 119.8(8) . . ?
C48 C47 P2 118.9(7) . . ?
C52 C47 P2 121.3(6) . . ?
C32 C33 C34 120.3(8) . . ?
C32 C33 H33 119.9 . . ?
C34 C33 H33 119.9 . . ?
C37 C38 C39 120.1(8) . . ?
C37 C38 H38 119.9 . . ?
C39 C38 H38 119.9 . . ?
C40 C39 C38 119.0(8) . . ?
C40 C39 H39 120.5 . . ?
C38 C39 H39 120.5 . . ?
C51 C52 C47 120.3(8) . . ?
C51 C52 H52 119.9 . . ?
C47 C52 H52 119.9 . . ?
C19 C20 C21 120.1(8) . . ?
C19 C20 H20 120 . . ?
C21 C20 H20 120 . . ?
C49 C50 C51 121.1(8) . . ?
C49 C50 H50 119.4 . . ?
C51 C50 H50 119.4 . . ?
C20 C19 C18 120.4(8) . . ?
C20 C19 H19 119.8 . . ?
C18 C19 H19 119.8 . . ?
C21 C22 C17 120.4(7) . . ?
C21 C22 H22 119.8 . . ?
C17 C22 H22 119.8 . . ?
C41 C42 C43 121.2(9) . . ?
C41 C42 H42 119.4 . . ?
C43 C42 H42 119.4 . . ?
C2 C3 C4 121.0(8) . . ?
C2 C3 H3 119.5 . . ?
C4 C3 H3 119.5 . . ?
N2 C9 C8 108.1(6) . . ?
N2 C9 H9A 110.1 . . ?
C8 C9 H9A 110.1 . . ?
N2 C9 H9B 110.1 . . ?
C8 C9 H9B 110.1 . . ?
H9A C9 H9B 108.4 . . ?
C45 C46 C41 120.3(8) . . ?
C45 C46 H46 119.9 . . ?
C41 C46 H46 119.9 . . ?
C31 C30 C29 119.7(8) . . ?
C31 C30 H30 120.2 . . ?
C29 C30 H30 120.2 . . ?
C52 C51 C50 118.9(8) . . ?
C52 C51 H51 120.5 . . ?
C50 C51 H51 120.5 . . ?
C14 C13 C12 118.6(8) . . ?
C14 C13 H13 120.7 . . ?
C12 C13 H13 120.7 . . ?
C11 C12 C13 121.1(8) . . ?
C11 C12 H12 119.5 . . ?
C13 C12 H12 119.5 . . ?

loop_
_geom_bond_atom_site_label_1
_geom_bond_atom_site_label_2
_geom_bond_distance
_geom_bond_site_symmetry_2
_geom_bond_publ_flag
U1 O2 1.786(5) . ?
U1 O1 1.790(5) . ?
U1 O3 2.259(5) . ?
U1 O4 2.263(5) . ?
U1 O5 2.396(5) . ?
U1 N2 2.586(6) . ?
U1 N1 2.589(6) . ?
P1 O5 1.506(5) . ?
P1 C17 1.792(8) . ?
P1 C29 1.792(8) . ?
P1 C23 1.805(8) . ?
P2 O6 1.496(6) . ?
P2 C47 1.806(8) . ?
P2 C35 1.808(8) . ?
P2 C41 1.811(9) . ?
O4 C16 1.318(9) . ?
O3 C1 1.325(9) . ?
N1 C7 1.284(9) . ?
N1 C8 1.483(9) . ?
C28 C23 1.379(10) . ?
C28 C27 1.402(11) . ?
C28 H28 0.93 . ?
N2 C10 1.279(9) . ?
N2 C9 1.480(9) . ?
C6 C5 1.395(11) . ?
C6 C1 1.426(11) . ?
C6 C7 1.444(10) . ?
C41 C42 1.378(11) . ?
C41 C46 1.405(11) . ?
C26 C27 1.379(11) . ?
C26 C25 1.382(10) . ?
C26 H26 0.93 . ?
C31 C32 1.364(12) . ?
C31 C30 1.379(11) . ?
C31 H31 0.93 . ?
C16 C15 1.414(11) . ?
C16 C11 1.420(11) . ?
C2 C3 1.367(11) . ?
C2 C1 1.404(11) . ?
C2 H2 0.93 . ?
C8 C9 1.516(10) . ?
C8 H8A 0.97 . ?
C8 H8B 0.97 . ?
C4 C5 1.375(11) . ?
C4 C3 1.388(12) . ?
C4 H4 0.93 . ?
C48 C47 1.386(11) . ?
C48 C49 1.386(11) . ?
C48 H48 0.93 . ?
C15 C14 1.386(11) . ?
C15 H15 0.93 . ?
C17 C18 1.383(10) . ?
C17 C22 1.411(10) . ?
C5 H5 0.93 . ?
C27 H27 0.93 . ?
C10 C11 1.455(11) . ?
C10 H10 0.93 . ?
C45 C46 1.377(11) . ?
C45 C44 1.378(13) . ?
C45 H45 0.93 . ?
C29 C30 1.399(10) . ?
C29 C34 1.403(11) . ?
C18 C19 1.389(11) . ?
C18 H18 0.93 . ?
C37 C38 1.369(12) . ?
C37 C36 1.380(11) . ?
C37 H37 0.93 . ?
C21 C22 1.375(11) . ?
C21 C20 1.386(11) . ?
C21 H21 0.93 . ?
C32 C33 1.378(12) . ?
C32 H32 0.93 . ?
C35 C36 1.375(11) . ?
C35 C40 1.392(11) . ?
C14 C13 1.376(12) . ?
C14 H14 0.93 . ?
C23 C24 1.386(10) . ?
C49 C50 1.379(12) . ?
C49 H49 0.93 . ?
C11 C12 1.395(11) . ?
C7 H7 0.93 . ?
C43 C44 1.367(12) . ?
C43 C42 1.397(12) . ?
C43 H43 0.93 . ?
C34 C33 1.379(11) . ?
C34 H34 0.93 . ?
C24 C25 1.376(11) . ?
C24 H24 0.93 . ?
C25 H25 0.93 . ?
C44 H44 0.93 . ?
C36 H36 0.93 . ?
C40 C39 1.383(11) . ?
C40 H40 0.93 . ?
C47 C52 1.406(11) . ?
C33 H33 0.93 . ?
C38 C39 1.384(12) . ?
C38 H38 0.93 . ?
C39 H39 0.93 . ?
C52 C51 1.383(11) . ?
C52 H52 0.93 . ?
C20 C19 1.374(11) . ?
C20 H20 0.93 . ?
C50 C51 1.393(12) . ?
C50 H50 0.93 . ?
C19 H19 0.93 . ?
C22 H22 0.93 . ?
C42 H42 0.93 . ?
C3 H3 0.93 . ?
C9 H9A 0.97 . ?
C9 H9B 0.97 . ?
C46 H46 0.93 . ?
C30 H30 0.93 . ?
C51 H51 0.93 . ?
C13 C12 1.396(12) . ?
C13 H13 0.93 . ?
C12 H12 0.93 . ?

loop_
_geom_torsion_atom_site_label_1
_geom_torsion_atom_site_label_2
_geom_torsion_atom_site_label_3
_geom_torsion_atom_site_label_4
_geom_torsion
_geom_torsion_site_symmetry_1
_geom_torsion_site_symmetry_2
_geom_torsion_site_symmetry_3
_geom_torsion_site_symmetry_4
_geom_torsion_publ_flag
O2 U1 O4 C16 69.6(9) . . . . ?
O1 U1 O4 C16 -109.2(9) . . . . ?
O3 U1 O4 C16 163.4(7) . . . . ?
O5 U1 O4 C16 158.1(9) . . . . ?
N2 U1 O4 C16 -8.4(8) . . . . ?
N1 U1 O4 C16 -34.7(9) . . . . ?
O2 U1 O3 C1 -119.7(9) . . . . ?
O1 U1 O3 C1 59.0(9) . . . . ?
O4 U1 O3 C1 145.5(8) . . . . ?
O5 U1 O3 C1 150.9(9) . . . . ?
N2 U1 O3 C1 -45.0(9) . . . . ?
N1 U1 O3 C1 -20.2(8) . . . . ?
C17 P1 O5 U1 -76.4(7) . . . . ?
C29 P1 O5 U1 164.5(6) . . . . ?
C23 P1 O5 U1 44.2(7) . . . . ?
O2 U1 O5 P1 -53.3(6) . . . . ?
O1 U1 O5 P1 126.3(6) . . . . ?
O3 U1 O5 P1 35.4(6) . . . . ?
O4 U1 O5 P1 -146.7(7) . . . . ?
N2 U1 O5 P1 -122.6(6) . . . . ?
N1 U1 O5 P1 50.2(8) . . . . ?
O2 U1 N1 C7 97.8(7) . . . . ?
O1 U1 N1 C7 -82.6(7) . . . . ?
O3 U1 N1 C7 12.6(6) . . . . ?
O4 U1 N1 C7 -160.1(6) . . . . ?
O5 U1 N1 C7 -2.9(8) . . . . ?
N2 U1 N1 C7 173.0(7) . . . . ?
O2 U1 N1 C8 -88.7(5) . . . . ?
O1 U1 N1 C8 90.9(5) . . . . ?
O3 U1 N1 C8 -173.8(5) . . . . ?
O4 U1 N1 C8 13.4(6) . . . . ?
O5 U1 N1 C8 170.7(4) . . . . ?
N2 U1 N1 C8 -13.5(4) . . . . ?
O2 U1 N2 C10 -85.5(7) . . . . ?
O1 U1 N2 C10 95.5(7) . . . . ?
O3 U1 N2 C10 -164.0(6) . . . . ?
O4 U1 N2 C10 11.8(6) . . . . ?
O5 U1 N2 C10 -13.7(8) . . . . ?
N1 U1 N2 C10 170.7(7) . . . . ?
O2 U1 N2 C9 84.5(5) . . . . ?
O1 U1 N2 C9 -94.6(5) . . . . ?
O3 U1 N2 C9 6.0(6) . . . . ?
O4 U1 N2 C9 -178.2(5) . . . . ?
O5 U1 N2 C9 156.3(4) . . . . ?
N1 U1 N2 C9 -19.3(4) . . . . ?
O6 P2 C41 C42 126.0(7) . . . . ?
C47 P2 C41 C42 -112.4(8) . . . . ?
C35 P2 C41 C42 1.0(9) . . . . ?
O6 P2 C41 C46 -51.5(7) . . . . ?
C47 P2 C41 C46 70.1(7) . . . . ?
C35 P2 C41 C46 -176.5(6) . . . . ?
U1 O4 C16 C15 -177.5(6) . . . . ?
U1 O4 C16 C11 2.6(13) . . . . ?
C7 N1 C8 C9 -141.4(7) . . . . ?
U1 N1 C8 C9 44.1(7) . . . . ?
O4 C16 C15 C14 178.0(8) . . . . ?
C11 C16 C15 C14 -2.0(12) . . . . ?
O5 P1 C17 C18 -25.0(8) . . . . ?
C29 P1 C17 C18 95.6(7) . . . . ?
C23 P1 C17 C18 -150.0(7) . . . . ?
O5 P1 C17 C22 159.0(6) . . . . ?
C29 P1 C17 C22 -80.4(7) . . . . ?
C23 P1 C17 C22 34.0(7) . . . . ?
C3 C4 C5 C6 -1.4(13) . . . . ?
C1 C6 C5 C4 1.2(13) . . . . ?
C7 C6 C5 C4 -179.5(8) . . . . ?
U1 O3 C1 C2 -162.7(6) . . . . ?
U1 O3 C1 C6 18.6(13) . . . . ?
C3 C2 C1 O3 -179.9(7) . . . . ?
C3 C2 C1 C6 -1.2(12) . . . . ?
C5 C6 C1 O3 178.9(7) . . . . ?
C7 C6 C1 O3 -0.4(12) . . . . ?
C5 C6 C1 C2 0.1(11) . . . . ?
C7 C6 C1 C2 -179.1(7) . . . . ?
C25 C26 C27 C28 0.4(12) . . . . ?
C23 C28 C27 C26 -0.5(12) . . . . ?
C9 N2 C10 C11 178.9(7) . . . . ?
U1 N2 C10 C11 -11.3(12) . . . . ?
O5 P1 C29 C30 125.5(6) . . . . ?
C17 P1 C29 C30 3.1(7) . . . . ?
C23 P1 C29 C30 -110.3(6) . . . . ?
O5 P1 C29 C34 -53.6(7) . . . . ?
C17 P1 C29 C34 -176.0(6) . . . . ?
C23 P1 C29 C34 70.6(7) . . . . ?
C22 C17 C18 C19 0.6(12) . . . . ?
P1 C17 C18 C19 -175.5(6) . . . . ?
C30 C31 C32 C33 1.5(13) . . . . ?
O6 P2 C35 C36 114.3(7) . . . . ?
C47 P2 C35 C36 -8.8(8) . . . . ?
C41 P2 C35 C36 -121.6(7) . . . . ?
O6 P2 C35 C40 -61.3(8) . . . . ?
C47 P2 C35 C40 175.6(6) . . . . ?
C41 P2 C35 C40 62.8(7) . . . . ?
C16 C15 C14 C13 1.3(14) . . . . ?
C27 C28 C23 C24 0.9(11) . . . . ?
C27 C28 C23 P1 179.1(6) . . . . ?
O5 P1 C23 C28 127.9(6) . . . . ?
C17 P1 C23 C28 -107.9(7) . . . . ?
C29 P1 C23 C28 6.3(7) . . . . ?
O5 P1 C23 C24 -53.9(7) . . . . ?
C17 P1 C23 C24 70.3(7) . . . . ?
C29 P1 C23 C24 -175.5(6) . . . . ?
C47 C48 C49 C50 0.7(12) . . . . ?
O4 C16 C11 C12 -178.0(7) . . . . ?
C15 C16 C11 C12 2.1(12) . . . . ?
O4 C16 C11 C10 5.3(12) . . . . ?
C15 C16 C11 C10 -174.6(7) . . . . ?
N2 C10 C11 C12 -176.7(8) . . . . ?
N2 C10 C11 C16 0.1(13) . . . . ?
C8 N1 C7 C6 178.7(7) . . . . ?
U1 N1 C7 C6 -7.8(12) . . . . ?
C5 C6 C7 N1 178.8(8) . . . . ?
C1 C6 C7 N1 -1.9(13) . . . . ?
C30 C29 C34 C33 0.2(12) . . . . ?
P1 C29 C34 C33 179.4(7) . . . . ?
C28 C23 C24 C25 -1.2(11) . . . . ?
P1 C23 C24 C25 -179.5(6) . . . . ?
C23 C24 C25 C26 1.2(12) . . . . ?
C27 C26 C25 C24 -0.8(12) . . . . ?
C42 C43 C44 C45 -0.6(14) . . . . ?
C46 C45 C44 C43 0.2(14) . . . . ?
C40 C35 C36 C37 -1.7(13) . . . . ?
P2 C35 C36 C37 -177.3(7) . . . . ?
C38 C37 C36 C35 0.7(14) . . . . ?
C36 C35 C40 C39 2.8(13) . . . . ?
P2 C35 C40 C39 178.7(7) . . . . ?
C49 C48 C47 C52 1.0(12) . . . . ?
C49 C48 C47 P2 -179.0(6) . . . . ?
O6 P2 C47 C48 -8.7(8) . . . . ?
C35 P2 C47 C48 115.6(7) . . . . ?
C41 P2 C47 C48 -130.5(7) . . . . ?
O6 P2 C47 C52 171.3(6) . . . . ?
C35 P2 C47 C52 -64.4(7) . . . . ?
C41 P2 C47 C52 49.5(7) . . . . ?
C31 C32 C33 C34 -0.8(13) . . . . ?
C29 C34 C33 C32 0.0(13) . . . . ?
C36 C37 C38 C39 -0.7(14) . . . . ?
C35 C40 C39 C38 -2.9(13) . . . . ?
C37 C38 C39 C40 1.7(13) . . . . ?
C48 C47 C52 C51 -1.2(12) . . . . ?
P2 C47 C52 C51 178.7(6) . . . . ?
C22 C21 C20 C19 0.5(13) . . . . ?
C48 C49 C50 C51 -2.1(12) . . . . ?
C21 C20 C19 C18 -1.3(13) . . . . ?
C17 C18 C19 C20 0.8(13) . . . . ?
C20 C21 C22 C17 0.9(12) . . . . ?
C18 C17 C22 C21 -1.4(12) . . . . ?
P1 C17 C22 C21 174.6(6) . . . . ?
C46 C41 C42 C43 -0.4(13) . . . . ?
P2 C41 C42 C43 -177.9(7) . . . . ?
C44 C43 C42 C41 0.7(14) . . . . ?
C1 C2 C3 C4 1.0(13) . . . . ?
C5 C4 C3 C2 0.3(14) . . . . ?
C10 N2 C9 C8 -138.9(7) . . . . ?
U1 N2 C9 C8 49.4(7) . . . . ?
N1 C8 C9 N2 -62.1(7) . . . . ?
C44 C45 C46 C41 0.2(13) . . . . ?
C42 C41 C46 C45 -0.1(12) . . . . ?
P2 C41 C46 C45 177.7(7) . . . . ?
C32 C31 C30 C29 -1.3(12) . . . . ?
C34 C29 C30 C31 0.4(11) . . . . ?
P1 C29 C30 C31 -178.8(6) . . . . ?
C47 C52 C51 C50 -0.1(12) . . . . ?
C49 C50 C51 C52 1.8(12) . . . . ?
C15 C14 C13 C12 -0.5(15) . . . . ?
C16 C11 C12 C13 -1.4(13) . . . . ?
C10 C11 C12 C13 175.5(8) . . . . ?
C14 C13 C12 C11 0.5(15) . . . . ?
